data_1548693
loop_
_publ_author_name
'Musabbir A. Saeed'
'Douglas R. Powell'
'Md. Alamgir Hossain'

_publ_section_title
;
 Fluorescent detection of phosphate anion by a highly selective
 chemosensor in water
;
_journal_name_full 'Tetrahedron Letters'
_journal_page_first 4904
_journal_page_last 4907
_journal_paper_doi 10.1016/j.tetlet.2010.07.078
_journal_volume 51
_journal_year 2010
_chemical_absolute_configuration ad
_chemical_formula_moiety 'C22 H38 Br3 Cu2 N6 S2, 2(H2 O), Br'
_chemical_formula_sum 'C22 H42 Br4 Cu2 N6 O2 S2'
_chemical_formula_weight 933.46
_space_group_IT_number 1
_symmetry_cell_setting triclinic
_symmetry_space_group_name_Hall 'P 1'
_symmetry_space_group_name_H-M 'P 1'
_atom_sites_solution_hydrogens geom
_atom_sites_solution_primary direct
_atom_sites_solution_secondary difmap
_cell_angle_alpha 86.690(6)
_cell_angle_beta 73.837(14)
_cell_angle_gamma 80.279(12)
_cell_formula_units_Z 1
_cell_length_a 7.988(2)
_cell_length_b 9.116(3)
_cell_length_c 11.625(3)
_cell_measurement_reflns_used 6133
_cell_measurement_temperature 100(2)
_cell_measurement_theta_max 27.7
_cell_measurement_theta_min 2.2
_cell_volume 801.3(4)
_computing_cell_refinement 'Bruker SAINT, 1998'
_computing_data_collection 'Bruker SMART, 1998'
_computing_data_reduction 'Bruker SAINT, 1998'
_computing_molecular_graphics 'SHELXTL (Sheldrick, 2008)'
_computing_publication_material 'SHELXTL (Sheldrick, 2008)'
_computing_structure_refinement 'SHELXTL (Sheldrick, 2008)'
_computing_structure_solution 'SHELXTL (Sheldrick, 2008)'
_diffrn_ambient_temperature 100(2)
_diffrn_measured_fraction_theta_full 1.000
_diffrn_measured_fraction_theta_max 0.992
_diffrn_measurement_device_type 'CCD Bruker APEX'
_diffrn_measurement_method '\f and \w scans'
_diffrn_radiation_monochromator graphite
_diffrn_radiation_source 'fine-focus sealed tube'
_diffrn_radiation_type MoK\a
_diffrn_radiation_wavelength 0.71073
_diffrn_reflns_av_R_equivalents 0.0679
_diffrn_reflns_av_sigmaI/netI 0.0870
_diffrn_reflns_limit_h_max 10
_diffrn_reflns_limit_h_min -10
_diffrn_reflns_limit_k_max 12
_diffrn_reflns_limit_k_min -12
_diffrn_reflns_limit_l_max 15
_diffrn_reflns_limit_l_min 0
_diffrn_reflns_number 25560
_diffrn_reflns_theta_full 25.00
_diffrn_reflns_theta_max 28.26
_diffrn_reflns_theta_min 1.82
_diffrn_standards_number 0
_exptl_absorpt_coefficient_mu 6.475
_exptl_absorpt_correction_T_max 0.664
_exptl_absorpt_correction_T_min 0.190
_exptl_absorpt_correction_type multi-scan
_exptl_absorpt_process_details 'SADABS (Sheldrick, 2007)'
_exptl_crystal_colour blue
_exptl_crystal_density_diffrn 1.934
_exptl_crystal_density_method 'not measured'
_exptl_crystal_description plate
_exptl_crystal_F_000 462
_exptl_crystal_size_max 0.38
_exptl_crystal_size_mid 0.25
_exptl_crystal_size_min 0.07
_refine_diff_density_max 0.773
_refine_diff_density_min -1.057
_refine_diff_density_rms 0.170
_refine_ls_abs_structure_details 'Flack H D (1983), Acta Cryst. A39, 876-881'
_refine_ls_abs_structure_Flack 0.55(3)
_refine_ls_extinction_method none
_refine_ls_goodness_of_fit_ref 1.005
_refine_ls_hydrogen_treatment constr
_refine_ls_matrix_type full
_refine_ls_number_parameters 367
_refine_ls_number_reflns 3941
_refine_ls_number_restraints 22
_refine_ls_restrained_S_all 1.003
_refine_ls_R_factor_all 0.0644
_refine_ls_R_factor_gt 0.0474
_refine_ls_shift/su_max 0.022
_refine_ls_shift/su_mean 0.000
_refine_ls_structure_factor_coef Fsqd
_refine_ls_weighting_details 'calc w=1/[\s^2^(Fo^2^)+(0.0530P)^2^] where P=(Fo^2^+2Fc^2^)/3'
_refine_ls_weighting_scheme calc
_refine_ls_wR_factor_gt 0.1008
_refine_ls_wR_factor_ref 0.1060
_reflns_number_gt 3189
_reflns_number_total 3941
_reflns_threshold_expression I>2\s(I)
_cod_data_source_file Tetrahedron-Lett-2010-51-4904.cif
_cod_data_source_block 10032
_cod_database_code 1548693

loop_
_symmetry_equiv_pos_as_xyz
'x, y, z'

loop_
_atom_site_label
_atom_site_type_symbol
_atom_site_fract_x
_atom_site_fract_y
_atom_site_fract_z
_atom_site_U_iso_or_equiv
_atom_site_adp_type
_atom_site_occupancy
_atom_site_symmetry_multiplicity
_atom_site_calc_flag
_atom_site_refinement_flags
_atom_site_disorder_assembly
_atom_site_disorder_group
Br1 Br 0.44391(14) 0.35668(13) 0.17094(11) 0.0294(3) Uani 1 1 d . . .
Br2 Br 0.01339(12) 0.38234(10) 0.61328(10) 0.0210(2) Uani 1 1 d . . .
Br3 Br 0.91717(13) 0.44642(11) -0.03777(10) 0.0210(2) Uani 1 1 d . . .
Br4 Br -0.35903(13) 0.86799(11) 0.89673(10) 0.0253(3) Uani 1 1 d . . .
Cu1 Cu 0.67638(15) 0.45613(12) 0.20609(11) 0.0158(3) Uani 1 1 d . . .
Cu2 Cu 0.17872(15) 0.47362(12) 0.72683(11) 0.0158(3) Uani 1 1 d . . .
S1 S 0.2281(3) 0.6526(3) 0.4165(3) 0.0167(5) Uani 1 1 d . . .
S2 S 0.4631(4) 0.2094(3) 0.4706(3) 0.0210(6) Uani 1 1 d . . .
N1 N 0.8386(11) 0.5404(9) 0.2787(8) 0.0165(18) Uani 1 1 d . . .
C2 C 0.8793(13) 0.6787(10) 0.2110(10) 0.018(2) Uani 1 1 d . . .
H2A H 0.9578 0.6543 0.1299 0.021 Uiso 1 1 calc R . .
H2B H 0.9396 0.7354 0.2528 0.021 Uiso 1 1 calc R . .
C3 C 0.7058(13) 0.7703(11) 0.2024(9) 0.019(2) Uani 1 1 d . . .
H3A H 0.6387 0.8134 0.2813 0.023 Uiso 1 1 calc R . .
H3B H 0.7285 0.8528 0.1439 0.023 Uiso 1 1 calc R . .
N4 N 0.6007(11) 0.6698(9) 0.1627(8) 0.0182(18) Uani 1 1 d . . .
H4 H 0.6442 0.6714 0.0798 0.022 Uiso 1 1 calc R . .
C5 C 0.4126(12) 0.7419(11) 0.1828(9) 0.018(2) Uani 1 1 d . . .
H5A H 0.3480 0.6743 0.1545 0.021 Uiso 1 1 calc R . .
H5B H 0.4088 0.8343 0.1339 0.021 Uiso 1 1 calc R . .
C6 C 0.3183(13) 0.7801(11) 0.3132(9) 0.019(2) Uani 1 1 d . . .
C7 C 0.2752(14) 0.9186(12) 0.3601(11) 0.026(3) Uani 1 1 d . . .
H7 H 0.3151 1.0039 0.3175 0.031 Uiso 1 1 calc R . .
C8 C 0.1675(13) 0.9234(11) 0.4758(10) 0.020(2) Uani 1 1 d . . .
H8 H 0.1247 1.0124 0.5206 0.024 Uiso 1 1 calc R . .
C9 C 0.1288(13) 0.7883(11) 0.5192(9) 0.020(2) Uani 1 1 d . . .
C10 C -0.0100(13) 0.7644(11) 0.6345(9) 0.020(2) Uani 1 1 d . . .
H10A H -0.0786 0.8626 0.6634 0.024 Uiso 1 1 calc R . .
H10B H -0.0925 0.7051 0.6164 0.024 Uiso 1 1 calc R . .
N11 N 0.0579(11) 0.6880(9) 0.7338(7) 0.0160(17) Uani 1 1 d . . .
H11 H -0.0439 0.6873 0.7965 0.019 Uiso 1 1 calc R . .
C12 C 0.1572(13) 0.7841(10) 0.7781(10) 0.020(2) Uani 1 1 d . . .
H12A H 0.0744 0.8659 0.8261 0.024 Uiso 1 1 calc R . .
H12B H 0.2382 0.8286 0.7096 0.024 Uiso 1 1 calc R . .
C13 C 0.2609(14) 0.6924(11) 0.8539(9) 0.020(2) Uani 1 1 d . . .
H13A H 0.3429 0.7509 0.8735 0.023 Uiso 1 1 calc R . .
H13B H 0.1802 0.6628 0.9296 0.023 Uiso 1 1 calc R . .
N14 N 0.3614(11) 0.5586(9) 0.7854(8) 0.0200(19) Uani 1 1 d . . .
C15 C 0.4284(14) 0.4421(12) 0.8648(10) 0.022(2) Uani 1 1 d . . .
H15A H 0.3396 0.4406 0.9434 0.027 Uiso 1 1 calc R . .
H15B H 0.5383 0.4650 0.8781 0.027 Uiso 1 1 calc R . .
C16 C 0.4641(16) 0.2919(12) 0.8064(12) 0.031(3) Uani 1 1 d . . .
H16A H 0.5631 0.2879 0.7325 0.037 Uiso 1 1 calc R . .
H16B H 0.4943 0.2116 0.8617 0.037 Uiso 1 1 calc R . .
N17 N 0.2961(11) 0.2750(9) 0.7774(8) 0.0206(19) Uani 1 1 d . . .
H17 H 0.2213 0.2594 0.8526 0.025 Uiso 1 1 calc R . .
C18 C 0.3130(14) 0.1316(10) 0.7159(9) 0.021(2) Uani 1 1 d . . .
H18A H 0.3333 0.0487 0.7717 0.025 Uiso 1 1 calc R . .
H18B H 0.1994 0.1267 0.6988 0.025 Uiso 1 1 calc R . .
C19 C 0.4564(14) 0.1081(10) 0.6020(10) 0.020(2) Uani 1 1 d . . .
C20 C 0.6011(14) -0.0014(11) 0.5879(10) 0.022(2) Uani 1 1 d . . .
H20 H 0.6242 -0.0674 0.6500 0.026 Uiso 1 1 calc R . .
C21 C 0.7134(14) -0.0032(11) 0.4673(9) 0.022(2) Uani 1 1 d . . .
H21 H 0.8189 -0.0729 0.4422 0.027 Uiso 1 1 calc R . .
C22 C 0.6601(13) 0.0987(11) 0.3932(9) 0.019(2) Uani 1 1 d . . .
C23 C 0.7515(13) 0.1139(11) 0.2652(9) 0.018(2) Uani 1 1 d . . .
H23A H 0.6676 0.1056 0.2181 0.022 Uiso 1 1 calc R . .
H23B H 0.8494 0.0293 0.2431 0.022 Uiso 1 1 calc R . .
N24 N 0.8254(11) 0.2555(9) 0.2289(8) 0.0169(18) Uani 1 1 d . . .
H24 H 0.8983 0.2348 0.1521 0.020 Uiso 1 1 calc R . .
C25 C 0.9517(14) 0.2754(11) 0.2965(10) 0.021(2) Uani 1 1 d . . .
H25A H 1.0576 0.1978 0.2745 0.025 Uiso 1 1 calc R . .
H25B H 0.8963 0.2681 0.3837 0.025 Uiso 1 1 calc R . .
C26 C 1.0024(12) 0.4292(11) 0.2636(10) 0.019(2) Uani 1 1 d . . .
H26A H 1.0720 0.4542 0.3161 0.023 Uiso 1 1 calc R . .
H26B H 1.0757 0.4304 0.1796 0.023 Uiso 1 1 calc R . .
C27 C 0.7466(13) 0.5676(11) 0.4050(9) 0.022(2) Uani 1 1 d . . .
H27A H 0.7128 0.4746 0.4439 0.033 Uiso 1 1 calc R . .
H27B H 0.6405 0.6420 0.4115 0.033 Uiso 1 1 calc R . .
H27C H 0.8248 0.6044 0.4444 0.033 Uiso 1 1 calc R . .
C28 C 0.5047(14) 0.5934(13) 0.6877(10) 0.027(2) Uani 1 1 d . . .
H28A H 0.5768 0.6512 0.7172 0.041 Uiso 1 1 calc R . .
H28B H 0.4576 0.6518 0.6270 0.041 Uiso 1 1 calc R . .
H28C H 0.5776 0.5009 0.6521 0.041 Uiso 1 1 calc R . .
O1S O 0.8947(13) 0.0927(10) -0.0559(12) 0.079(4) Uani 1 1 d . . .
H1SA H 0.9010 0.1887 -0.0517 0.095 Uiso 1 1 d R . .
H1SB H 0.8262 0.0319 -0.0694 0.095 Uiso 1 1 d R . .
O2S O 1.192(3) 0.069(2) 0.0461(19) 0.031(7) Uani 0.366(18) 1 d PU A 1
H2SA H 1.3005 0.0209 0.0104 0.037 Uiso 0.366(18) 1 d PR A 1
H2SB H 1.0989 0.0769 0.0154 0.037 Uiso 0.366(18) 1 d PR A 1
O2S' O 1.067(3) -0.056(2) 0.0736(19) 0.023(5) Uani 0.333(4) 1 d PU B 2
H2SC H 1.0041 -0.0025 0.0279 0.027 Uiso 0.333(4) 1 d PR B 2
H2SD H 1.1406 0.0324 0.0580 0.027 Uiso 0.333(4) 1 d PR B 2
O2S" O 1.337(3) 0.108(2) 0.039(2) 0.021(7) Uani 0.301(18) 1 d PU C 3
H2SE H 1.4246 0.0394 -0.0020 0.026 Uiso 0.301(18) 1 d PR C 3
H2SF H 1.3673 0.1790 0.0764 0.026 Uiso 0.301(18) 1 d PR C 3

loop_
_atom_site_aniso_label
_atom_site_aniso_U_11
_atom_site_aniso_U_22
_atom_site_aniso_U_33
_atom_site_aniso_U_23
_atom_site_aniso_U_13
_atom_site_aniso_U_12
Br1 0.0237(6) 0.0384(7) 0.0295(6) 0.0054(5) -0.0109(5) -0.0105(5)
Br2 0.0232(5) 0.0196(5) 0.0225(6) -0.0007(4) -0.0091(5) -0.0052(4)
Br3 0.0240(5) 0.0169(5) 0.0184(5) 0.0003(4) 0.0014(4) -0.0054(4)
Br4 0.0346(6) 0.0221(6) 0.0197(6) 0.0033(4) -0.0066(5) -0.0084(5)
Cu1 0.0151(6) 0.0154(6) 0.0176(6) 0.0008(5) -0.0054(5) -0.0029(5)
Cu2 0.0178(6) 0.0133(6) 0.0172(7) 0.0014(5) -0.0062(5) -0.0032(5)
S1 0.0176(12) 0.0164(12) 0.0155(13) 0.0012(10) -0.0023(10) -0.0051(10)
S2 0.0265(14) 0.0145(13) 0.0208(14) 0.0015(10) -0.0071(11) 0.0008(10)
N1 0.015(4) 0.011(4) 0.022(5) 0.000(3) -0.003(4) -0.002(3)
C2 0.019(5) 0.011(5) 0.022(6) -0.001(4) -0.002(4) -0.004(4)
C3 0.021(5) 0.017(5) 0.022(6) 0.002(4) -0.008(5) -0.003(4)
N4 0.020(4) 0.019(4) 0.020(5) 0.004(4) -0.013(4) -0.002(3)
C5 0.011(4) 0.027(5) 0.014(5) 0.005(4) -0.004(4) -0.002(4)
C6 0.022(5) 0.019(5) 0.016(5) 0.001(4) -0.006(4) -0.001(4)
C7 0.020(5) 0.018(5) 0.038(7) 0.007(5) -0.004(5) -0.009(4)
C8 0.012(5) 0.015(5) 0.028(6) 0.003(4) -0.001(4) 0.007(4)
C9 0.022(5) 0.025(5) 0.018(5) 0.013(4) -0.014(4) -0.007(4)
C10 0.015(5) 0.015(5) 0.027(6) 0.001(4) -0.005(4) -0.001(4)
N11 0.015(4) 0.024(5) 0.008(4) -0.006(3) -0.003(3) 0.000(3)
C12 0.022(5) 0.007(5) 0.034(6) -0.003(4) -0.012(5) -0.001(4)
C13 0.025(5) 0.020(5) 0.011(5) -0.006(4) 0.003(4) -0.007(4)
N14 0.015(4) 0.019(4) 0.026(5) -0.005(4) -0.003(4) -0.007(3)
C15 0.023(5) 0.029(6) 0.018(5) 0.001(4) -0.009(5) -0.006(4)
C16 0.037(7) 0.017(6) 0.046(8) -0.002(5) -0.027(6) 0.002(5)
N17 0.023(5) 0.013(4) 0.026(5) 0.001(4) -0.006(4) -0.003(4)
C18 0.033(6) 0.006(4) 0.025(6) 0.000(4) -0.011(5) 0.001(4)
C19 0.028(6) 0.006(4) 0.023(6) 0.002(4) -0.004(4) -0.003(4)
C20 0.028(6) 0.012(5) 0.023(6) 0.006(4) -0.007(5) 0.002(4)
C21 0.028(6) 0.015(5) 0.019(6) -0.003(4) 0.003(5) -0.003(4)
C22 0.018(5) 0.018(5) 0.020(5) -0.005(4) -0.006(4) 0.001(4)
C23 0.021(5) 0.017(5) 0.011(5) 0.003(4) -0.001(4) 0.003(4)
N24 0.019(4) 0.018(4) 0.016(4) -0.002(3) -0.005(4) -0.009(3)
C25 0.024(5) 0.021(5) 0.022(6) -0.001(4) -0.016(5) 0.002(4)
C26 0.012(5) 0.023(5) 0.025(6) -0.003(4) -0.011(4) -0.001(4)
C27 0.024(5) 0.026(6) 0.018(5) 0.007(4) -0.012(5) -0.004(4)
C28 0.024(6) 0.029(6) 0.025(6) -0.001(5) 0.002(5) -0.011(5)
O1S 0.053(7) 0.025(6) 0.167(14) -0.027(7) -0.034(8) -0.012(5)
O2S 0.032(8) 0.034(8) 0.029(8) -0.003(5) -0.014(6) 0.002(5)
O2S' 0.026(7) 0.021(7) 0.019(7) -0.002(5) 0.002(5) -0.011(5)
O2S" 0.020(8) 0.017(8) 0.023(8) 0.000(5) -0.002(5) -0.001(5)

loop_
_atom_type_symbol
_atom_type_description
_atom_type_scat_dispersion_real
_atom_type_scat_dispersion_imag
_atom_type_scat_source
C C 0.0033 0.0016 'International Tables Vol C Tables 4.2.6.8 and 6.1.1.4'
H H 0.0000 0.0000 'International Tables Vol C Tables 4.2.6.8 and 6.1.1.4'
N N 0.0061 0.0033 'International Tables Vol C Tables 4.2.6.8 and 6.1.1.4'
O O 0.0106 0.0060 'International Tables Vol C Tables 4.2.6.8 and 6.1.1.4'
S S 0.1246 0.1234 'International Tables Vol C Tables 4.2.6.8 and 6.1.1.4'
Cu Cu 0.3201 1.2651 'International Tables Vol C Tables 4.2.6.8 and 6.1.1.4'
Br Br -0.2901 2.4595 'International Tables Vol C Tables 4.2.6.8 and 6.1.1.4'

loop_
_geom_angle_atom_site_label_1
_geom_angle_atom_site_label_2
_geom_angle_atom_site_label_3
_geom_angle
_geom_angle_site_symmetry_1
_geom_angle_site_symmetry_3
N1 Cu1 N4 84.5(3) . .
N1 Cu1 N24 84.2(3) . .
N4 Cu1 N24 163.1(3) . .
N1 Cu1 Br1 165.6(3) . .
N4 Cu1 Br1 97.9(2) . .
N24 Cu1 Br1 96.1(2) . .
N1 Cu1 Br3 94.3(3) . .
N4 Cu1 Br3 84.0(3) . .
N24 Cu1 Br3 84.4(2) . .
Br1 Cu1 Br3 100.05(6) . .
N11 Cu2 N17 160.6(3) . .
N11 Cu2 N14 83.8(3) . .
N17 Cu2 N14 84.3(3) . .
N11 Cu2 Br2 97.0(2) . .
N17 Cu2 Br2 98.2(2) . .
N14 Cu2 Br2 166.3(3) . .
N11 Cu2 Br3 84.0(2) . 1_456
N17 Cu2 Br3 82.6(3) . 1_456
N14 Cu2 Br3 98.4(3) . 1_456
Br2 Cu2 Br3 95.27(5) . 1_456
C9 S1 C6 91.4(5) . .
C19 S2 C22 92.3(5) . .
C27 N1 C2 112.7(8) . .
C27 N1 C26 111.8(8) . .
C2 N1 C26 110.2(8) . .
C27 N1 Cu1 107.3(6) . .
C2 N1 Cu1 106.9(6) . .
C26 N1 Cu1 107.7(6) . .
N1 C2 C3 107.6(8) . .
N1 C2 H2A 110.2 . .
C3 C2 H2A 110.2 . .
N1 C2 H2B 110.2 . .
C3 C2 H2B 110.2 . .
H2A C2 H2B 108.5 . .
N4 C3 C2 108.4(8) . .
N4 C3 H3A 110.0 . .
C2 C3 H3A 110.0 . .
N4 C3 H3B 110.0 . .
C2 C3 H3B 110.0 . .
H3A C3 H3B 108.4 . .
C5 N4 C3 110.8(8) . .
C5 N4 Cu1 124.0(6) . .
C3 N4 Cu1 110.3(5) . .
C5 N4 H4 103.0 . .
C3 N4 H4 103.0 . .
Cu1 N4 H4 103.0 . .
N4 C5 C6 113.9(8) . .
N4 C5 H5A 108.8 . .
C6 C5 H5A 108.8 . .
N4 C5 H5B 108.8 . .
C6 C5 H5B 108.8 . .
H5A C5 H5B 107.7 . .
C7 C6 C5 125.7(9) . .
C7 C6 S1 110.8(8) . .
C5 C6 S1 123.1(7) . .
C6 C7 C8 113.2(10) . .
C6 C7 H7 123.4 . .
C8 C7 H7 123.4 . .
C9 C8 C7 113.2(10) . .
C9 C8 H8 123.4 . .
C7 C8 H8 123.4 . .
C8 C9 C10 124.3(10) . .
C8 C9 S1 111.4(8) . .
C10 C9 S1 123.5(8) . .
N11 C10 C9 115.7(8) . .
N11 C10 H10A 108.3 . .
C9 C10 H10A 108.3 . .
N11 C10 H10B 108.3 . .
C9 C10 H10B 108.3 . .
H10A C10 H10B 107.4 . .
C12 N11 C10 110.5(8) . .
C12 N11 Cu2 110.6(6) . .
C10 N11 Cu2 123.5(6) . .
C12 N11 H11 103.3 . .
C10 N11 H11 103.3 . .
Cu2 N11 H11 103.3 . .
N11 C12 C13 109.0(8) . .
N11 C12 H12A 109.9 . .
C13 C12 H12A 109.9 . .
N11 C12 H12B 109.9 . .
C13 C12 H12B 109.9 . .
H12A C12 H12B 108.3 . .
N14 C13 C12 108.1(8) . .
N14 C13 H13A 110.1 . .
C12 C13 H13A 110.1 . .
N14 C13 H13B 110.1 . .
C12 C13 H13B 110.1 . .
H13A C13 H13B 108.4 . .
C28 N14 C13 112.2(8) . .
C28 N14 C15 110.1(8) . .
C13 N14 C15 111.4(8) . .
C28 N14 Cu2 111.8(7) . .
C13 N14 Cu2 104.6(6) . .
C15 N14 Cu2 106.5(6) . .
N14 C15 C16 109.3(9) . .
N14 C15 H15A 109.8 . .
C16 C15 H15A 109.8 . .
N14 C15 H15B 109.8 . .
C16 C15 H15B 109.8 . .
H15A C15 H15B 108.3 . .
N17 C16 C15 105.8(8) . .
N17 C16 H16A 110.6 . .
C15 C16 H16A 110.6 . .
N17 C16 H16B 110.6 . .
C15 C16 H16B 110.6 . .
H16A C16 H16B 108.7 . .
C18 N17 C16 111.9(8) . .
C18 N17 Cu2 123.9(6) . .
C16 N17 Cu2 110.5(6) . .
C18 N17 H17 102.4 . .
C16 N17 H17 102.4 . .
Cu2 N17 H17 102.4 . .
C19 C18 N17 115.4(9) . .
C19 C18 H18A 108.4 . .
N17 C18 H18A 108.4 . .
C19 C18 H18B 108.4 . .
N17 C18 H18B 108.4 . .
H18A C18 H18B 107.5 . .
C20 C19 C18 123.2(9) . .
C20 C19 S2 111.1(8) . .
C18 C19 S2 125.7(7) . .
C19 C20 C21 111.3(9) . .
C19 C20 H20 124.4 . .
C21 C20 H20 124.4 . .
C22 C21 C20 115.7(10) . .
C22 C21 H21 122.1 . .
C20 C21 H21 122.1 . .
C21 C22 C23 124.9(9) . .
C21 C22 S2 109.6(8) . .
C23 C22 S2 125.5(7) . .
C22 C23 N24 116.0(9) . .
C22 C23 H23A 108.3 . .
N24 C23 H23A 108.3 . .
C22 C23 H23B 108.3 . .
N24 C23 H23B 108.3 . .
H23A C23 H23B 107.4 . .
C25 N24 C23 111.2(7) . .
C25 N24 Cu1 110.4(6) . .
C23 N24 Cu1 124.0(6) . .
C25 N24 H24 102.8 . .
C23 N24 H24 102.8 . .
Cu1 N24 H24 102.8 . .
N24 C25 C26 106.9(7) . .
N24 C25 H25A 110.3 . .
C26 C25 H25A 110.3 . .
N24 C25 H25B 110.3 . .
C26 C25 H25B 110.3 . .
H25A C25 H25B 108.6 . .
N1 C26 C25 108.9(8) . .
N1 C26 H26A 109.9 . .
C25 C26 H26A 109.9 . .
N1 C26 H26B 109.9 . .
C25 C26 H26B 109.9 . .
H26A C26 H26B 108.3 . .
N1 C27 H27A 109.5 . .
N1 C27 H27B 109.5 . .
H27A C27 H27B 109.5 . .
N1 C27 H27C 109.5 . .
H27A C27 H27C 109.5 . .
H27B C27 H27C 109.5 . .
N14 C28 H28A 109.5 . .
N14 C28 H28B 109.5 . .
H28A C28 H28B 109.5 . .
N14 C28 H28C 109.5 . .
H28A C28 H28C 109.5 . .
H28B C28 H28C 109.5 . .
H1SA O1S H1SB 142.2 . .
H2SA O2S H2SB 124.2 . .
H2SA O2S H2SD 113.6 . .
H2SB O2S H2SD 54.9 . .
H2SB O2S' H2SC 53.3 . .
H2SB O2S' H2SD 31.8 . .
H2SC O2S' H2SD 85.0 . .
H2SA O2S" H2SE 63.7 . .
H2SA O2S" H2SF 170.2 . .
H2SE O2S" H2SF 117.3 . .

loop_
_geom_bond_atom_site_label_1
_geom_bond_atom_site_label_2
_geom_bond_distance
_geom_bond_site_symmetry_2
Br1 Cu1 2.3390(17) .
Br2 Cu2 2.3764(16) .
Br3 Cu1 2.9461(18) .
Cu1 N1 2.001(8) .
Cu1 N4 2.018(8) .
Cu1 N24 2.054(8) .
Cu2 N11 2.024(8) .
Cu2 N17 2.028(8) .
Cu2 N14 2.047(8) .
Cu2 Br3 2.9714(18) 1_456
S1 C9 1.702(11) .
S1 C6 1.718(10) .
S2 C19 1.731(10) .
S2 C22 1.756(10) .
N1 C27 1.462(13) .
N1 C2 1.481(12) .
N1 C26 1.488(12) .
C2 C3 1.518(13) .
C2 H2A 0.9900 .
C2 H2B 0.9900 .
C3 N4 1.510(13) .
C3 H3A 0.9900 .
C3 H3B 0.9900 .
N4 C5 1.494(12) .
N4 H4 0.9300 .
C5 C6 1.525(14) .
C5 H5A 0.9900 .
C5 H5B 0.9900 .
C6 C7 1.356(14) .
C7 C8 1.379(15) .
C7 H7 0.9500 .
C8 C9 1.355(14) .
C8 H8 0.9500 .
C9 C10 1.515(14) .
C10 N11 1.496(12) .
C10 H10A 0.9900 .
C10 H10B 0.9900 .
N11 C12 1.476(12) .
N11 H11 0.9300 .
C12 C13 1.499(13) .
C12 H12A 0.9900 .
C12 H12B 0.9900 .
C13 N14 1.481(12) .
C13 H13A 0.9900 .
C13 H13B 0.9900 .
N14 C28 1.434(14) .
N14 C15 1.495(13) .
C15 C16 1.511(15) .
C15 H15A 0.9900 .
C15 H15B 0.9900 .
C16 N17 1.505(14) .
C16 H16A 0.9900 .
C16 H16B 0.9900 .
N17 C18 1.494(12) .
N17 H17 0.9300 .
C18 C19 1.489(15) .
C18 H18A 0.9900 .
C18 H18B 0.9900 .
C19 C20 1.372(13) .
C20 C21 1.439(15) .
C20 H20 0.9500 .
C21 C22 1.328(14) .
C21 H21 0.9500 .
C22 C23 1.474(14) .
C23 N24 1.500(13) .
C23 H23A 0.9900 .
C23 H23B 0.9900 .
N24 C25 1.478(12) .
N24 H24 0.9300 .
C25 C26 1.522(14) .
C25 H25A 0.9900 .
C25 H25B 0.9900 .
C26 H26A 0.9900 .
C26 H26B 0.9900 .
C27 H27A 0.9800 .
C27 H27B 0.9800 .
C27 H27C 0.9800 .
C28 H28A 0.9800 .
C28 H28B 0.9800 .
C28 H28C 0.9800 .
O1S H1SA 0.8899 .
O1S H1SB 0.8900 .
O2S H2SA 0.8999 .
O2S H2SB 0.8999 .
O2S H2SD 0.5543 .
O2S' H2SB 1.3805 .
O2S' H2SC 0.9000 .
O2S' H2SD 1.0546 .
O2S" H2SA 0.9950 .
O2S" H2SE 0.9000 .
O2S" H2SF 0.9000 .

loop_
_geom_hbond_atom_site_label_D
_geom_hbond_atom_site_label_H
_geom_hbond_atom_site_label_A
_geom_hbond_distance_DH
_geom_hbond_distance_HA
_geom_hbond_distance_DA
_geom_hbond_angle_DHA
_geom_hbond_site_symmetry_A
N4 H4 Br4 0.93 2.70 3.454(9) 138.2 1_654
N4 H4 Br3 0.93 2.83 3.391(9) 120.3 .
N11 H11 Br4 0.93 2.76 3.518(8) 139.8 .
N11 H11 Br3 0.93 2.83 3.416(9) 121.6 1_456
N17 H17 Br3 0.93 2.75 3.375(9) 125.4 1_456
N24 H24 O2S 0.93 2.59 3.35(2) 139.7 .
N24 H24 Br3 0.93 2.83 3.423(9) 122.3 .
O1S H1SA Br3 0.89 2.39 3.281(9) 179.3 .
O1S H1SB Br4 0.89 2.39 3.281(10) 179.3 1_644
O2S H2SA Br4 0.90 2.83 3.73(2) 179.5 1_744
O2S H2SB O1S 0.90 2.01 2.91(2) 179.0 .
O2S' H2SC O1S 0.90 1.61 2.51(2) 179.0 .
O2S" H2SE Br4 0.90 2.23 3.13(2) 179.7 1_744
O2S" H2SF Br1 0.90 2.26 3.16(2) 179.9 1_655

loop_
_geom_torsion_atom_site_label_1
_geom_torsion_atom_site_label_2
_geom_torsion_atom_site_label_3
_geom_torsion_atom_site_label_4
_geom_torsion
_geom_torsion_site_symmetry_1
_geom_torsion_site_symmetry_2
_geom_torsion_site_symmetry_3
_geom_torsion_site_symmetry_4
N4 Cu1 N1 C27 93.1(6) . . . .
N24 Cu1 N1 C27 -99.5(6) . . . .
Br1 Cu1 N1 C27 -7.4(13) . . . .
Br3 Cu1 N1 C27 176.6(5) . . . .
N4 Cu1 N1 C2 -28.1(6) . . . .
N24 Cu1 N1 C2 139.3(6) . . . .
Br1 Cu1 N1 C2 -128.5(8) . . . .
Br3 Cu1 N1 C2 55.4(6) . . . .
N4 Cu1 N1 C26 -146.5(7) . . . .
N24 Cu1 N1 C26 21.0(6) . . . .
Br1 Cu1 N1 C26 113.1(9) . . . .
Br3 Cu1 N1 C26 -63.0(6) . . . .
C27 N1 C2 C3 -69.0(10) . . . .
C26 N1 C2 C3 165.4(8) . . . .
Cu1 N1 C2 C3 48.7(9) . . . .
N1 C2 C3 N4 -47.9(10) . . . .
C2 C3 N4 C5 165.4(8) . . . .
C2 C3 N4 Cu1 24.3(9) . . . .
N1 Cu1 N4 C5 -133.0(8) . . . .
N24 Cu1 N4 C5 178.7(10) . . . .
Br1 Cu1 N4 C5 32.7(7) . . . .
Br3 Cu1 N4 C5 132.1(7) . . . .
N1 Cu1 N4 C3 1.9(7) . . . .
N24 Cu1 N4 C3 -46.5(15) . . . .
Br1 Cu1 N4 C3 167.6(6) . . . .
Br3 Cu1 N4 C3 -93.0(6) . . . .
C3 N4 C5 C6 -59.6(11) . . . .
Cu1 N4 C5 C6 75.1(10) . . . .
N4 C5 C6 C7 106.4(11) . . . .
N4 C5 C6 S1 -82.0(10) . . . .
C9 S1 C6 C7 1.7(8) . . . .
C9 S1 C6 C5 -171.0(8) . . . .
C5 C6 C7 C8 170.8(9) . . . .
S1 C6 C7 C8 -1.7(12) . . . .
C6 C7 C8 C9 0.7(14) . . . .
C7 C8 C9 C10 -169.1(9) . . . .
C7 C8 C9 S1 0.6(11) . . . .
C6 S1 C9 C8 -1.3(8) . . . .
C6 S1 C9 C10 168.5(8) . . . .
C8 C9 C10 N11 -112.4(11) . . . .
S1 C9 C10 N11 79.2(10) . . . .
C9 C10 N11 C12 67.7(11) . . . .
C9 C10 N11 Cu2 -66.4(11) . . . .
N17 Cu2 N11 C12 50.9(14) . . . .
N14 Cu2 N11 C12 -1.6(7) . . . .
Br2 Cu2 N11 C12 -167.9(6) . . . .
Br3 Cu2 N11 C12 97.5(6) 1_456 . . .
N17 Cu2 N11 C10 -175.0(9) . . . .
N14 Cu2 N11 C10 132.5(8) . . . .
Br2 Cu2 N11 C10 -33.8(7) . . . .
Br3 Cu2 N11 C10 -128.4(7) 1_456 . . .
C10 N11 C12 C13 -165.8(8) . . . .
Cu2 N11 C12 C13 -25.5(10) . . . .
N11 C12 C13 N14 50.6(11) . . . .
C12 C13 N14 C28 71.6(10) . . . .
C12 C13 N14 C15 -164.4(9) . . . .
C12 C13 N14 Cu2 -49.7(9) . . . .
N11 Cu2 N14 C28 -93.5(7) . . . .
N17 Cu2 N14 C28 101.9(7) . . . .
Br2 Cu2 N14 C28 0.8(16) . . . .
Br3 Cu2 N14 C28 -176.4(7) 1_456 . . .
N11 Cu2 N14 C13 28.1(6) . . . .
N17 Cu2 N14 C13 -136.5(7) . . . .
Br2 Cu2 N14 C13 122.4(10) . . . .
Br3 Cu2 N14 C13 -54.8(6) 1_456 . . .
N11 Cu2 N14 C15 146.2(7) . . . .
N17 Cu2 N14 C15 -18.4(7) . . . .
Br2 Cu2 N14 C15 -119.6(10) . . . .
Br3 Cu2 N14 C15 63.2(6) 1_456 . . .
C28 N14 C15 C16 -77.0(11) . . . .
C13 N14 C15 C16 157.9(9) . . . .
Cu2 N14 C15 C16 44.3(10) . . . .
N14 C15 C16 N17 -53.3(12) . . . .
C15 C16 N17 C18 178.6(9) . . . .
C15 C16 N17 Cu2 36.2(11) . . . .
N11 Cu2 N17 C18 160.2(9) . . . .
N14 Cu2 N17 C18 -147.3(8) . . . .
Br2 Cu2 N17 C18 19.2(8) . . . .
Br3 Cu2 N17 C18 113.5(8) 1_456 . . .
N11 Cu2 N17 C16 -62.7(14) . . . .
N14 Cu2 N17 C16 -10.3(8) . . . .
Br2 Cu2 N17 C16 156.2(7) . . . .
Br3 Cu2 N17 C16 -109.5(7) 1_456 . . .
C16 N17 C18 C19 -58.0(11) . . . .
Cu2 N17 C18 C19 78.6(10) . . . .
N17 C18 C19 C20 114.1(11) . . . .
N17 C18 C19 S2 -67.1(12) . . . .
C22 S2 C19 C20 2.1(9) . . . .
C22 S2 C19 C18 -176.8(9) . . . .
C18 C19 C20 C21 177.0(10) . . . .
S2 C19 C20 C21 -1.9(12) . . . .
C19 C20 C21 C22 0.5(14) . . . .
C20 C21 C22 C23 -178.0(10) . . . .
C20 C21 C22 S2 1.0(13) . . . .
C19 S2 C22 C21 -1.7(9) . . . .
C19 S2 C22 C23 177.3(10) . . . .
C21 C22 C23 N24 -115.6(11) . . . .
S2 C22 C23 N24 65.6(12) . . . .
C22 C23 N24 C25 57.8(11) . . . .
C22 C23 N24 Cu1 -77.6(10) . . . .
N1 Cu1 N24 C25 6.7(7) . . . .
N4 Cu1 N24 C25 55.1(15) . . . .
Br1 Cu1 N24 C25 -158.9(6) . . . .
Br3 Cu1 N24 C25 101.6(6) . . . .
N1 Cu1 N24 C23 142.4(8) . . . .
N4 Cu1 N24 C23 -169.2(10) . . . .
Br1 Cu1 N24 C23 -23.2(7) . . . .
Br3 Cu1 N24 C23 -122.7(7) . . . .
C23 N24 C25 C26 -173.7(8) . . . .
Cu1 N24 C25 C26 -32.0(9) . . . .
C27 N1 C26 C25 72.8(10) . . . .
C2 N1 C26 C25 -161.1(8) . . . .
Cu1 N1 C26 C25 -44.8(9) . . . .
N24 C25 C26 N1 50.7(11) . . . .
